data_4102584
loop_
_publ_author_name
'Shichao Wang'
'Ning Ye'
'Wei Li'
'Dan Zhao'

_publ_contact_author_address
;
Fujian Institute of Research on the Structure of Matter,
Chinese Academy of Sciences
Fuzhou, Fujian
350002
People's Republic of China
;
_publ_contact_author_email nye@fjirsm.ac.cn
_publ_contact_author_fax +86-591-83776076
_publ_contact_author_name 'Ning Ye'
_publ_contact_author_phone +86-591-83776076
_publ_section_title
;
 Alkaline Beryllium Borate NaBeB3O6 and ABe2B3O7 (A = K, Rb) as UV
 Nonlinear Optical Crystals
;
_journal_name_full 'Journal of the American Chemical Society'
_journal_page_first 8779
_journal_page_last 8786
_journal_paper_doi 10.1021/ja102737t
_journal_volume 132
_journal_year 2010
_chemical_absolute_configuration ad
_chemical_formula_sum 'B9 Be6 K3 O21'
_chemical_formula_weight 604.65
_chemical_name_systematic
;
 ?
;
_space_group_crystal_system monoclinic
_space_group_IT_number 4
_space_group_name_H-M_alt 'P 1 21 1'
_symmetry_space_group_name_Hall 'P 2yb'
_symmetry_space_group_name_H-M 'P 1 21 1'
_atom_sites_solution_primary direct
_atom_sites_solution_secondary difmap
_cell_angle_alpha 90
_cell_angle_beta 111.272(10)
_cell_angle_gamma 90
_cell_formula_units_Z 2
_cell_length_a 7.4766(13)
_cell_length_b 13.2701(18)
_cell_length_c 9.3263(17)
_cell_measurement_reflns_used 2479
_cell_measurement_temperature 293(2)
_cell_measurement_theta_max 27.4835
_cell_measurement_theta_min 3.0114
_cell_volume 862.3(3)
_computing_cell_refinement 'CrystalClear (Rigaku/MSC Inc., 2005)'
_computing_data_collection 'CrystalClear (Rigaku/MSC Inc., 2005)'
_computing_data_reduction 'CrystalClear (Rigaku/MSC Inc., 2005)'
_computing_structure_refinement 'SHELXL-97 (Sheldrick, 1997)'
_computing_structure_solution 'SHELXS-97 (Sheldrick, 1990)'
_diffrn_ambient_temperature 293(2)
_diffrn_detector_area_resol_mean 14.6306
_diffrn_measured_fraction_theta_full 0.972
_diffrn_measured_fraction_theta_max 0.972
_diffrn_measurement_device
;
        Mercury70 (2x2 bin mode)
;
_diffrn_measurement_method CCD_Profile_fitting
_diffrn_orient_matrix_type d*Trek
_diffrn_orient_matrix_UB_11 0.1252
_diffrn_orient_matrix_UB_12 0.0636
_diffrn_orient_matrix_UB_13 -0.0297
_diffrn_orient_matrix_UB_21 0.0011
_diffrn_orient_matrix_UB_22 -0.0334
_diffrn_orient_matrix_UB_23 -0.0676
_diffrn_orient_matrix_UB_31 -0.016
_diffrn_orient_matrix_UB_32 0.102
_diffrn_orient_matrix_UB_33 -0.0508
_diffrn_radiation_monochromator graphite
_diffrn_radiation_type MoK\a
_diffrn_radiation_wavelength 0.71073
_diffrn_reflns_av_R_equivalents 0.023
_diffrn_reflns_av_unetI/netI 0.0338
_diffrn_reflns_limit_h_max 9
_diffrn_reflns_limit_h_min -9
_diffrn_reflns_limit_k_max 17
_diffrn_reflns_limit_k_min -17
_diffrn_reflns_limit_l_max 10
_diffrn_reflns_limit_l_min -12
_diffrn_reflns_number 6720
_diffrn_reflns_reduction_process 'Lp corrections applied'
_diffrn_reflns_theta_full 27.47
_diffrn_reflns_theta_max 27.47
_diffrn_reflns_theta_min 2.34
_exptl_absorpt_coefficient_mu 0.908
_exptl_absorpt_correction_T_max 1
_exptl_absorpt_correction_T_min 0.803
_exptl_absorpt_correction_type multi-scan
_exptl_crystal_colour White
_exptl_crystal_density_diffrn 2.329
_exptl_crystal_density_method 'not measured'
_exptl_crystal_description Prism
_exptl_crystal_F_000 588
_exptl_crystal_size_max 0.2
_exptl_crystal_size_mid 0.1
_exptl_crystal_size_min 0.05
_refine_diff_density_max 0.853
_refine_diff_density_min -0.88
_refine_diff_density_rms 0.104
_refine_ls_abs_structure_details 'Flack H D (1983), Acta Cryst. A39, 876-881'
_refine_ls_abs_structure_Flack 0.00(6)
_refine_ls_extinction_method none
_refine_ls_goodness_of_fit_ref 1.092
_refine_ls_matrix_type full
_refine_ls_number_parameters 352
_refine_ls_number_reflns 3443
_refine_ls_number_restraints 1
_refine_ls_restrained_S_all 1.092
_refine_ls_R_factor_all 0.0465
_refine_ls_R_factor_gt 0.0405
_refine_ls_shift/su_max 0
_refine_ls_shift/su_mean 0
_refine_ls_structure_factor_coef Fsqd
_refine_ls_weighting_details 'calc w=1/[\s^2^(Fo^2^)+(0.0654P)^2^+0.6858P] where P=(Fo^2^+2Fc^2^)/3'
_refine_ls_weighting_scheme calc
_refine_ls_wR_factor_gt 0.1141
_refine_ls_wR_factor_ref 0.1195
_reflns_number_gt 3031
_reflns_number_total 3443
_reflns_threshold_expression >2sigma(I)
_cod_data_source_file ja102737t_si_002_4.cif
_cod_data_source_block KBe2B3O7_P21
_cod_original_cell_volume 862.3(2)
_cod_database_code 4102584

loop_
_symmetry_equiv_pos_as_xyz
'x, y, z'
'-x, y+1/2, -z'

loop_
_atom_site_label
_atom_site_type_symbol
_atom_site_fract_x
_atom_site_fract_y
_atom_site_fract_z
_atom_site_U_iso_or_equiv
_atom_site_adp_type
_atom_site_occupancy
_atom_site_symmetry_multiplicity
_atom_site_calc_flag
K1 K 0.36980(18) 0.55848(7) 0.76653(12) 0.0219(3) Uani 1 1 d
K2 K 0.37906(17) 0.91092(7) 0.76614(13) 0.0201(3) Uani 1 1 d
K3 K 0.0018(3) 0.48280(13) 1.0054(2) 0.0364(3) Uani 1 1 d
Be1 Be -0.0238(9) 0.3960(3) 0.5867(7) 0.0075(11) Uani 1 1 d
Be2 Be 0.0308(8) 0.5626(4) 0.4230(6) 0.0081(11) Uani 1 1 d
Be3 Be 0.3969(8) 0.5634(4) 0.4157(6) 0.0081(11) Uani 1 1 d
Be4 Be 0.6001(9) 0.3954(3) 0.5781(6) 0.0092(12) Uani 1 1 d
Be5 Be 0.3988(6) 0.2275(5) 0.4084(5) 0.0082(8) Uani 1 1 d
Be6 Be 0.0277(6) 0.2304(5) 0.4107(5) 0.0074(8) Uani 1 1 d
B1 B 0.2361(8) 0.3961(3) 0.4638(6) 0.0102(11) Uani 1 1 d
B2 B 0.2359(5) 0.7289(4) 0.4737(4) 0.0067(7) Uani 1 1 d
B3 B -0.2339(7) 0.5650(3) 0.5389(5) 0.0058(9) Uani 1 1 d
B4 B 0.3445(8) 0.6439(4) 0.1520(6) 0.0149(10) Uani 1 1 d
B5 B 0.1912(5) 0.7375(5) -0.0875(4) 0.0144(8) Uani 1 1 d
B6 B 0.3578(7) 0.8237(4) 0.1575(5) 0.0105(9) Uani 1 1 d
B7 B 0.3111(5) 0.2282(5) 0.0879(4) 0.0135(8) Uani 1 1 d
B8 B 0.1560(8) 0.3227(4) -0.1495(6) 0.0157(11) Uani 1 1 d
B9 B 0.1590(8) 0.1415(4) -0.1569(6) 0.0188(12) Uani 1 1 d
O1 O -0.0809(3) 0.5123(2) 0.5271(3) 0.0090(5) Uani 1 1 d
O2 O 0.0864(4) 0.34526(19) 0.4822(3) 0.0091(5) Uani 1 1 d
O3 O 0.2208(3) 0.16531(18) 0.4306(3) 0.0087(5) Uani 1 1 d
O4 O 0.3945(3) 0.34626(19) 0.4625(3) 0.0085(5) Uani 1 1 d
O5 O 0.6017(3) 0.5121(2) 0.5169(3) 0.0087(5) Uani 1 1 d
O6 O 0.2283(3) 0.49909(18) 0.4528(3) 0.0084(5) Uani 1 1 d
O7 O 0.3972(3) 0.67712(19) 0.4821(3) 0.0077(5) Uani 1 1 d
O8 O 0.0923(3) 0.67583(19) 0.4966(3) 0.0075(5) Uani 1 1 d
O9 O 0.2277(3) 0.83195(19) 0.4534(3) 0.0089(5) Uani 1 1 d
O10 O 0.1123(4) 0.7407(3) -0.2358(3) 0.0187(6) Uani 1 1 d
O11 O 0.2335(5) 0.6468(2) -0.0059(4) 0.0168(8) Uani 1 1 d
O12 O 0.2441(6) 0.8272(3) -0.0002(4) 0.0195(8) Uani 1 1 d
O13 O 0.3562(6) 0.5613(2) 0.2331(4) 0.0131(7) Uani 1 1 d
O14 O 0.4393(4) 0.7320(3) 0.2146(3) 0.0194(6) Uani 1 1 d
O15 O 0.3765(6) 0.9044(2) 0.2445(4) 0.0148(8) Uani 1 1 d
O16 O 0.3992(4) 0.2256(3) 0.2367(3) 0.0154(6) Uani 1 1 d
O17 O 0.2692(5) 0.1400(3) -0.0005(4) 0.0181(8) Uani 1 1 d
O18 O 0.2648(6) 0.3213(2) 0.0076(4) 0.0202(9) Uani 1 1 d
O19 O 0.1074(5) 0.0597(2) -0.2426(4) 0.0127(7) Uani 1 1 d
O20 O 0.0830(6) 0.2331(4) -0.2145(3) 0.0630(13) Uani 1 1 d
O21 O 0.1083(6) 0.4061(2) -0.2311(4) 0.0132(7) Uani 1 1 d

loop_
_atom_site_aniso_label
_atom_site_aniso_U_11
_atom_site_aniso_U_22
_atom_site_aniso_U_33
_atom_site_aniso_U_23
_atom_site_aniso_U_13
_atom_site_aniso_U_12
K1 0.0276(6) 0.0169(5) 0.0210(5) -0.0032(4) 0.0086(5) -0.0018(4)
K2 0.0256(6) 0.0158(5) 0.0195(5) 0.0020(4) 0.0089(4) 0.0005(4)
K3 0.0400(5) 0.0258(4) 0.0543(7) -0.0151(4) 0.0301(5) -0.0086(4)
Be1 0.010(3) 0.003(2) 0.010(2) 0.0000(16) 0.005(2) -0.0018(16)
Be2 0.007(2) 0.006(2) 0.010(2) 0.0001(18) 0.0032(19) 0.0034(18)
Be3 0.007(2) 0.004(2) 0.013(3) 0.0004(17) 0.0035(19) -0.0008(18)
Be4 0.012(3) 0.006(3) 0.009(2) 0.0013(17) 0.003(2) 0.0002(16)
Be5 0.0071(17) 0.007(2) 0.0109(18) 0.002(2) 0.0035(15) -0.002(2)
Be6 0.0092(17) 0.0069(17) 0.0085(17) 0.001(2) 0.0061(15) -0.001(2)
B1 0.013(2) 0.010(3) 0.006(2) 0.0026(15) 0.0006(18) 0.0016(16)
B2 0.0072(14) 0.0067(16) 0.0058(15) 0.0005(18) 0.0020(13) 0.0008(19)
B3 0.005(2) 0.007(2) 0.007(2) -0.0014(15) 0.0046(16) 0.0002(16)
B4 0.023(2) 0.010(2) 0.012(2) 0.0000(17) 0.007(2) 0.0033(18)
B5 0.0150(17) 0.0150(17) 0.0107(17) -0.004(2) 0.0017(14) -0.001(2)
B6 0.012(2) 0.012(2) 0.008(2) -0.0001(17) 0.0046(17) -0.0028(16)
B7 0.0132(16) 0.0106(18) 0.0161(18) -0.001(2) 0.0045(15) -0.002(2)
B8 0.019(2) 0.014(2) 0.011(2) -0.0047(18) 0.0017(19) 0.0005(18)
B9 0.027(3) 0.010(2) 0.015(2) -0.0013(19) 0.001(2) -0.0008(19)
O1 0.0097(11) 0.0044(11) 0.0145(13) 0.0008(10) 0.0063(10) 0.0002(10)
O2 0.0109(11) 0.0040(11) 0.0167(12) -0.0007(10) 0.0100(10) -0.0009(10)
O3 0.0055(11) 0.0080(11) 0.0146(12) 0.0006(10) 0.0059(10) 0.0009(9)
O4 0.0069(11) 0.0063(11) 0.0134(12) -0.0004(10) 0.0049(10) 0.0002(9)
O5 0.0047(11) 0.0063(11) 0.0163(13) -0.0003(10) 0.0051(10) -0.0015(9)
O6 0.0082(11) 0.0056(12) 0.0135(13) -0.0002(10) 0.0064(10) -0.0011(9)
O7 0.0044(11) 0.0059(11) 0.0142(12) -0.0014(10) 0.0049(10) 0.0013(9)
O8 0.0076(11) 0.0036(11) 0.0137(12) -0.0007(10) 0.0068(10) -0.0011(9)
O9 0.0075(11) 0.0050(11) 0.0145(13) 0.0021(10) 0.0044(10) 0.0003(10)
O10 0.0230(13) 0.0216(15) 0.0091(11) 0.0018(16) 0.0028(11) -0.0020(17)
O11 0.0264(19) 0.0120(18) 0.0100(16) -0.0012(11) 0.0042(14) -0.0048(13)
O12 0.035(2) 0.0088(17) 0.0086(15) -0.0019(12) 0.0001(14) 0.0009(14)
O13 0.0219(18) 0.0084(15) 0.0099(15) 0.0004(12) 0.0070(13) -0.0030(12)
O14 0.0292(13) 0.0114(11) 0.0118(11) 0.0031(14) 0.0006(10) -0.0022(17)
O15 0.0195(19) 0.0127(19) 0.0126(16) 0.0002(11) 0.0064(14) -0.0059(12)
O16 0.0172(12) 0.0188(15) 0.0096(11) -0.0012(14) 0.0043(10) 0.0007(15)
O17 0.0264(19) 0.0101(16) 0.0132(16) -0.0017(12) 0.0018(14) 0.0011(13)
O18 0.033(2) 0.0100(17) 0.0094(16) -0.0006(12) -0.0028(14) 0.0011(14)
O19 0.0164(16) 0.0072(14) 0.0111(15) 0.0017(12) 0.0009(12) 0.0023(13)
O20 0.113(3) 0.0091(13) 0.0210(15) -0.0012(19) -0.0302(18) 0.007(3)
O21 0.0139(16) 0.0107(17) 0.0111(16) 0.0014(12) -0.0001(13) -0.0006(12)

loop_
_atom_type_symbol
_atom_type_description
_atom_type_scat_dispersion_real
_atom_type_scat_dispersion_imag
_atom_type_scat_source
Be Be 0.0005 0.0002 'International Tables Vol C Tables 4.2.6.8 and 6.1.1.4'
B B 0.0013 0.0007 'International Tables Vol C Tables 4.2.6.8 and 6.1.1.4'
O O 0.0106 0.006 'International Tables Vol C Tables 4.2.6.8 and 6.1.1.4'
K K 0.2009 0.2494 'International Tables Vol C Tables 4.2.6.8 and 6.1.1.4'

loop_
_geom_angle_atom_site_label_1
_geom_angle_atom_site_label_2
_geom_angle_atom_site_label_3
_geom_angle
_geom_angle_site_symmetry_1
_geom_angle_site_symmetry_3
O15 K1 O16 98.49(12) 2_646 2_656
O15 K1 O21 87.56(12) 2_646 1_556
O16 K1 O21 173.94(11) 2_656 1_556
O15 K1 O6 76.40(9) 2_646 .
O16 K1 O6 102.01(8) 2_656 .
O21 K1 O6 78.97(9) 1_556 .
O15 K1 O11 137.47(10) 2_646 1_556
O16 K1 O11 93.95(10) 2_656 1_556
O21 K1 O11 81.73(12) 1_556 1_556
O6 K1 O11 139.89(10) . 1_556
O15 K1 O17 81.23(11) 2_646 2_656
O16 K1 O17 47.84(8) 2_656 2_656
O21 K1 O17 134.33(10) 1_556 2_656
O6 K1 O17 138.83(11) . 2_656
O11 K1 O17 77.56(12) 1_556 2_656
O15 K1 O8 127.37(10) 2_646 .
O16 K1 O8 79.93(8) 2_656 .
O21 K1 O8 96.13(9) 1_556 .
O6 K1 O8 53.31(7) . .
O11 K1 O8 94.76(9) 1_556 .
O17 K1 O8 125.60(9) 2_656 .
O15 K1 O10 174.48(11) 2_646 1_556
O16 K1 O10 76.48(11) 2_656 1_556
O21 K1 O10 97.46(12) 1_556 1_556
O6 K1 O10 102.25(8) . 1_556
O11 K1 O10 46.19(8) 1_556 1_556
O17 K1 O10 96.74(10) 2_656 1_556
O8 K1 O10 50.01(7) . 1_556
O15 K1 O7 94.68(10) 2_646 .
O16 K1 O7 51.04(7) 2_656 .
O21 K1 O7 128.42(9) 1_556 .
O6 K1 O7 52.07(7) . .
O11 K1 O7 123.95(9) 1_556 .
O17 K1 O7 96.68(9) 2_656 .
O8 K1 O7 44.15(6) . .
O10 K1 O7 80.42(8) 1_556 .
O15 K1 B7 96.79(12) 2_646 2_656
O16 K1 B7 23.91(9) 2_656 2_656
O21 K1 B7 155.99(12) 1_556 2_656
O6 K1 B7 125.02(10) . 2_656
O11 K1 B7 79.16(11) 1_556 2_656
O17 K1 B7 25.86(10) 2_656 2_656
O8 K1 B7 99.79(10) . 2_656
O10 K1 B7 79.55(11) 1_556 2_656
O7 K1 B7 74.92(9) . 2_656
O15 K1 B5 158.27(11) 2_646 1_556
O16 K1 B5 77.06(12) 2_656 1_556
O21 K1 B5 97.45(13) 1_556 1_556
O6 K1 B5 125.29(9) . 1_556
O11 K1 B5 25.41(11) 1_556 1_556
O17 K1 B5 80.19(10) 2_656 1_556
O8 K1 B5 73.31(9) . 1_556
O10 K1 B5 23.33(8) 1_556 1_556
O7 K1 B5 98.58(11) . 1_556
B7 K1 B5 70.42(12) 2_656 1_556
O15 K1 Be2 105.53(13) 2_646 .
O16 K1 Be2 103.62(12) 2_656 .
O21 K1 Be2 74.20(12) 1_556 .
O6 K1 Be2 29.81(11) . .
O11 K1 Be2 110.72(13) 1_556 .
O17 K1 Be2 151.41(13) 2_656 .
O8 K1 Be2 29.84(10) . .
O10 K1 Be2 73.85(11) 1_556 .
O7 K1 Be2 55.55(11) . .
B7 K1 Be2 126.44(13) 2_656 .
B5 K1 Be2 96.17(12) 1_556 .
O13 K2 O19 90.11(12) 2_656 1_566
O13 K2 O9 105.99(10) 2_656 .
O19 K2 O9 102.08(9) 1_566 .
O13 K2 O12 134.40(10) 2_656 1_556
O19 K2 O12 81.26(12) 1_566 1_556
O9 K2 O12 119.61(9) . 1_556
O13 K2 O16 101.14(11) 2_656 2_656
O19 K2 O16 168.58(10) 1_566 2_656
O9 K2 O16 73.07(7) . 2_656
O12 K2 O16 92.09(10) 1_556 2_656
O13 K2 O18 80.46(11) 2_656 2_656
O19 K2 O18 138.68(10) 1_566 2_656
O9 K2 O18 119.22(9) . 2_656
O12 K2 O18 77.43(12) 1_556 2_656
O16 K2 O18 46.99(8) 2_656 2_656
O13 K2 O10 176.62(11) 2_656 1_556
O19 K2 O10 93.25(12) 1_566 1_556
O9 K2 O10 73.02(7) . 1_556
O12 K2 O10 46.68(8) 1_556 1_556
O16 K2 O10 75.49(10) 2_656 1_556
O18 K2 O10 97.16(10) 2_656 1_556
O13 K2 O5 55.08(9) 2_656 2_656
O19 K2 O5 85.70(9) 1_566 2_656
O9 K2 O5 53.68(7) . 2_656
O12 K2 O5 163.59(10) 1_556 2_656
O16 K2 O5 99.04(8) 2_656 2_656
O18 K2 O5 118.97(10) 2_656 2_656
O10 K2 O5 124.88(7) 1_556 2_656
O13 K2 O1 88.54(9) 2_656 2_556
O19 K2 O1 52.84(9) 1_566 2_556
O9 K2 O1 52.16(7) . 2_556
O12 K2 O1 118.90(9) 1_556 2_556
O16 K2 O1 124.74(8) 2_656 2_556
O18 K2 O1 163.46(11) 2_656 2_556
O10 K2 O1 93.26(8) 1_556 2_556
O5 K2 O1 44.69(7) 2_656 2_556
O13 K2 B5 156.24(10) 2_656 1_556
O19 K2 B5 95.28(13) 1_566 1_556
O9 K2 B5 95.50(10) . 1_556
O12 K2 B5 25.85(11) 1_556 1_556
O16 K2 B5 75.21(12) 2_656 1_556
O18 K2 B5 80.26(11) 2_656 1_556
O10 K2 B5 23.48(8) 1_556 1_556
O5 K2 B5 148.32(9) 2_656 1_556
O1 K2 B5 113.08(9) 2_556 1_556
O13 K2 Be4 76.30(13) 2_656 2_656
O19 K2 Be4 107.83(12) 1_566 2_656
O9 K2 Be4 30.23(11) . 2_656
O12 K2 Be4 148.85(12) 1_556 2_656
O16 K2 Be4 73.39(10) 2_656 2_656
O18 K2 Be4 108.72(14) 2_656 2_656
O10 K2 Be4 102.35(11) 1_556 2_656
O5 K2 Be4 30.10(9) 2_656 2_656
O1 K2 Be4 56.23(11) 2_556 2_656
B5 K2 Be4 123.33(13) 1_556 2_656
O13 K2 O4 70.02(9) 2_656 2_656
O19 K2 O4 134.59(9) 1_566 2_656
O9 K2 O4 50.22(7) . 2_656
O12 K2 O4 141.41(9) 1_556 2_656
O16 K2 O4 49.96(7) 2_656 2_656
O18 K2 O4 79.45(9) 2_656 2_656
O10 K2 O4 107.27(8) 1_556 2_656
O5 K2 O4 49.24(6) 2_656 2_656
O1 K2 O4 85.23(7) 2_556 2_656
B5 K2 O4 119.48(11) 1_556 2_656
Be4 K2 O4 29.28(11) 2_656 2_656
O12 K3 O21 95.31(11) 2_546 1_556
O12 K3 O11 176.28(13) 2_546 1_556
O21 K3 O11 84.07(12) 1_556 1_556
O12 K3 O19 84.45(12) 2_546 2_556
O21 K3 O19 179.69(16) 1_556 2_556
O11 K3 O19 96.15(11) 1_556 2_556
O12 K3 O17 94.63(10) 2_546 2_556
O21 K3 O17 130.38(11) 1_556 2_556
O11 K3 O17 83.04(12) 1_556 2_556
O19 K3 O17 49.47(10) 2_556 2_556
O12 K3 O18 83.85(13) 2_546 1_556
O21 K3 O18 49.49(10) 1_556 1_556
O11 K3 O18 98.46(10) 1_556 1_556
O19 K3 O18 130.64(11) 2_556 1_556
O17 K3 O18 178.41(14) 2_556 1_556
O12 K3 O13 134.74(11) 2_546 1_556
O21 K3 O13 105.12(12) 1_556 1_556
O11 K3 O13 48.81(10) 1_556 1_556
O19 K3 O13 75.18(13) 2_556 1_556
O17 K3 O13 101.51(11) 2_556 1_556
O18 K3 O13 79.92(11) 1_556 1_556
O12 K3 B9 98.89(14) 2_546 2_556
O21 K3 B9 154.12(14) 1_556 2_556
O11 K3 B9 80.36(15) 1_556 2_556
O19 K3 B9 25.85(13) 2_556 2_556
O17 K3 B9 27.11(11) 2_556 2_556
O18 K3 B9 153.57(13) 1_556 2_556
O13 K3 B9 79.69(13) 1_556 2_556
O12 K3 B8 80.35(14) 2_546 1_556
O21 K3 B8 25.79(12) 1_556 1_556
O11 K3 B8 100.36(14) 1_556 1_556
O19 K3 B8 154.23(14) 2_556 1_556
O17 K3 B8 152.17(12) 2_556 1_556
O18 K3 B8 27.11(11) 1_556 1_556
O13 K3 B8 101.29(14) 1_556 1_556
B9 K3 B8 179.02(18) 2_556 1_556
O12 K3 O15 47.01(10) 2_546 2_546
O21 K3 O15 74.32(12) 1_556 2_546
O11 K3 O15 129.43(11) 1_556 2_546
O19 K3 O15 105.37(11) 2_556 2_546
O17 K3 O15 77.79(10) 2_556 2_546
O18 K3 O15 100.80(10) 1_556 2_546
O13 K3 O15 178.24(13) 1_556 2_546
B9 K3 O15 100.08(13) 2_556 2_546
B8 K3 O15 78.95(12) 1_556 2_546
O12 K3 B4 157.59(13) 2_546 1_556
O21 K3 B4 99.54(14) 1_556 1_556
O11 K3 B4 25.65(11) 1_556 1_556
O19 K3 B4 80.75(13) 2_556 1_556
O17 K3 B4 88.47(13) 2_556 1_556
O18 K3 B4 93.11(13) 1_556 1_556
O13 K3 B4 24.00(12) 1_556 1_556
B9 K3 B4 74.33(15) 2_556 1_556
B8 K3 B4 106.60(15) 1_556 1_556
O15 K3 B4 154.26(12) 2_546 1_556
O12 K3 B6 24.60(10) 2_546 2_546
O21 K3 B6 79.78(12) 1_556 2_546
O11 K3 B6 152.10(12) 1_556 2_546
O19 K3 B6 99.93(12) 2_556 2_546
O17 K3 B6 90.27(12) 2_556 2_546
O18 K3 B6 88.16(12) 1_556 2_546
O13 K3 B6 158.37(12) 1_556 2_546
B9 K3 B6 105.29(14) 2_556 2_546
B8 K3 B6 73.76(14) 1_556 2_546
O15 K3 B6 23.37(11) 2_546 2_546
B4 K3 B6 177.63(16) 1_556 2_546
O21 Be1 O2 114.2(4) 1_556 .
O21 Be1 O1 105.1(3) 1_556 .
O2 Be1 O1 108.1(4) . .
O21 Be1 O9 115.8(4) 1_556 2_546
O2 Be1 O9 105.9(3) . 2_546
O1 Be1 O9 107.4(3) . 2_546
O21 Be1 K2 165.3(3) 1_556 2_546
O2 Be1 K2 80.4(2) . 2_546
O1 Be1 K2 66.6(2) . 2_546
O9 Be1 K2 58.84(19) 2_546 2_546
O21 Be1 K1 51.1(2) 1_556 .
O2 Be1 K1 91.2(3) . .
O1 Be1 K1 69.99(19) . .
O9 Be1 K1 162.4(3) 2_546 .
K2 Be1 K1 130.22(16) 2_546 .
O19 Be2 O6 111.1(4) 2 .
O19 Be2 O1 109.6(4) 2 .
O6 Be2 O1 108.3(3) . .
O19 Be2 O8 115.4(3) 2 .
O6 Be2 O8 107.5(3) . .
O1 Be2 O8 104.5(3) . .
O19 Be2 K1 170.2(4) 2 .
O6 Be2 K1 59.73(18) . .
O1 Be2 K1 78.1(2) . .
O8 Be2 K1 66.97(18) . .
O19 Be2 K2 50.4(2) 2 2_546
O6 Be2 K2 110.9(2) . 2_546
O1 Be2 K2 61.94(19) . 2_546
O8 Be2 K2 141.6(3) . 2_546
K1 Be2 K2 134.08(18) . 2_546
O13 Be3 O5 112.4(4) . .
O13 Be3 O7 112.9(3) . .
O5 Be3 O7 107.1(3) . .
O13 Be3 O6 110.1(3) . .
O5 Be3 O6 106.9(3) . .
O7 Be3 O6 107.1(4) . .
O13 Be3 K1 166.5(3) . .
O5 Be3 K1 78.7(2) . .
O7 Be3 K1 68.9(2) . .
O6 Be3 K1 57.79(19) . .
O13 Be3 K2 53.9(2) . 2_646
O5 Be3 K2 61.1(2) . 2_646
O7 Be3 K2 142.8(3) . 2_646
O6 Be3 K2 110.1(2) . 2_646
K1 Be3 K2 133.05(16) . 2_646
O15 Be4 O9 114.9(4) 2_646 2_646
O15 Be4 O5 105.9(3) 2_646 .
O9 Be4 O5 108.2(4) 2_646 .
O15 Be4 O4 115.4(4) 2_646 .
O9 Be4 O4 106.4(3) 2_646 .
O5 Be4 O4 105.4(3) . .
O15 Be4 K2 168.5(3) 2_646 2_646
O9 Be4 K2 62.6(2) 2_646 2_646
O5 Be4 K2 66.0(2) . 2_646
O4 Be4 K2 75.5(2) . 2_646
O15 Be4 K1 49.0(2) 2_646 .
O9 Be4 K1 159.4(3) 2_646 .
O5 Be4 K1 70.7(2) . .
O4 Be4 K1 93.4(3) . .
K2 Be4 K1 129.96(16) 2_646 .
O16 Be5 O7 106.2(3) . 2_646
O16 Be5 O3 114.5(3) . .
O7 Be5 O3 109.3(3) 2_646 .
O16 Be5 O4 109.0(4) . .
O7 Be5 O4 108.3(3) 2_646 .
O3 Be5 O4 109.4(3) . .
O16 Be5 K1 50.0(2) . 2_646
O7 Be5 K1 62.16(19) 2_646 2_646
O3 Be5 K1 107.0(3) . 2_646
O4 Be5 K1 143.4(2) . 2_646
O16 Be5 K2 53.0(2) . 2_646
O7 Be5 K2 94.5(2) 2_646 2_646
O3 Be5 K2 156.0(2) . 2_646
O4 Be5 K2 64.13(19) . 2_646
K1 Be5 K2 80.83(9) 2_646 2_646
O10 Be6 O8 107.4(3) 2_545 2_546
O10 Be6 O3 112.8(3) 2_545 .
O8 Be6 O3 109.8(4) 2_546 .
O10 Be6 O2 108.2(4) 2_545 .
O8 Be6 O2 108.2(3) 2_546 .
O3 Be6 O2 110.3(3) . .
O10 Be6 K1 57.5(2) 2_545 2_546
O8 Be6 K1 56.21(17) 2_546 2_546
O3 Be6 K1 105.2(3) . 2_546
O2 Be6 K1 144.5(2) . 2_546
O10 Be6 K2 50.8(2) 2_545 2_546
O8 Be6 K2 90.2(2) 2_546 2_546
O3 Be6 K2 158.4(2) . 2_546
O2 Be6 K2 69.1(2) . 2_546
K1 Be6 K2 78.58(8) 2_546 2_546
O4 B1 O2 121.0(3) . .
O4 B1 O6 119.8(4) . .
O2 B1 O6 119.1(4) . .
O4 B1 K1 108.7(3) . .
O2 B1 K1 102.4(3) . .
O6 B1 K1 54.7(2) . .
O8 B2 O7 117.4(4) . .
O8 B2 O9 122.3(3) . .
O7 B2 O9 120.1(3) . .
O8 B2 K1 63.31(19) . .
O7 B2 K1 67.9(2) . .
O9 B2 K1 139.0(2) . .
O8 B2 K2 105.6(2) . .
O7 B2 K2 106.7(2) . .
O9 B2 K2 53.79(18) . .
K1 B2 K2 85.16(8) . .
O3 B3 O5 121.9(4) 2_556 1_455
O3 B3 O1 121.0(4) 2_556 .
O5 B3 O1 117.1(3) 1_455 .
O3 B3 K2 138.9(3) 2_556 2_546
O5 B3 K2 64.0(2) 1_455 2_546
O1 B3 K2 69.2(2) . 2_546
O13 B4 O14 123.0(4) . .
O13 B4 O11 121.1(4) . .
O14 B4 O11 115.9(4) . .
O13 B4 K3 64.5(3) . 1_554
O14 B4 K3 160.7(3) . 1_554
O11 B4 K3 59.9(2) . 1_554
O10 B5 O11 122.5(5) . .
O10 B5 O12 120.7(5) . .
O11 B5 O12 116.8(3) . .
O10 B5 K2 68.0(3) . 1_554
O11 B5 K2 142.5(3) . 1_554
O12 B5 K2 64.7(3) . 1_554
O10 B5 K1 71.0(3) . 1_554
O11 B5 K1 63.5(3) . 1_554
O12 B5 K1 141.5(3) . 1_554
K2 B5 K1 92.05(11) 1_554 1_554
O15 B6 O14 123.1(4) . .
O15 B6 O12 120.3(4) . .
O14 B6 O12 116.5(4) . .
O15 B6 K3 69.7(3) . 2_556
O14 B6 K3 155.3(3) . 2_556
O12 B6 K3 54.5(2) . 2_556
O16 B7 O17 121.5(5) . .
O16 B7 O18 121.1(5) . .
O17 B7 O18 117.2(3) . .
O16 B7 K1 61.2(3) . 2_646
O17 B7 K1 68.6(2) . 2_646
O18 B7 K1 146.8(3) . 2_646
O16 B7 K2 64.6(3) . 2_646
O17 B7 K2 146.5(3) . 2_646
O18 B7 K2 65.0(2) . 2_646
K1 B7 K2 92.21(9) 2_646 2_646
O21 B8 O20 119.8(4) . .
O21 B8 O18 123.4(4) . .
O20 B8 O18 116.5(4) . .
O21 B8 K3 67.4(3) . 1_554
O20 B8 K3 132.0(4) . 1_554
O18 B8 K3 71.7(3) . 1_554
O19 B9 O20 120.3(4) . .
O19 B9 O17 123.7(4) . .
O20 B9 O17 115.4(4) . .
O19 B9 K3 68.4(3) . 2_546
O20 B9 K3 128.7(4) . 2_546
O17 B9 K3 71.6(3) . 2_546
B3 O1 Be2 117.3(3) . .
B3 O1 Be1 124.8(4) . .
Be2 O1 Be1 117.2(4) . .
B3 O1 K2 86.5(2) . 2_546
Be2 O1 K2 90.7(2) . 2_546
Be1 O1 K2 84.7(2) . 2_546
B3 O1 K1 121.1(2) . .
Be2 O1 K1 73.4(2) . .
Be1 O1 K1 82.6(2) . .
K2 O1 K1 152.04(10) 2_546 .
B1 O2 Be1 118.9(3) . .
B1 O2 Be6 120.7(3) . .
Be1 O2 Be6 120.2(3) . .
B3 O3 Be6 122.4(3) 2_546 .
B3 O3 Be5 121.3(3) 2_546 .
Be6 O3 Be5 116.3(3) . .
B1 O4 Be4 114.1(3) . .
B1 O4 Be5 125.3(3) . .
Be4 O4 Be5 117.1(3) . .
B1 O4 K2 122.3(2) . 2_646
Be4 O4 K2 75.2(2) . 2_646
Be5 O4 K2 88.81(19) . 2_646
B3 O5 Be3 118.7(3) 1_655 .
B3 O5 Be4 123.3(3) 1_655 .
Be3 O5 Be4 117.9(3) . .
B3 O5 K2 92.0(2) 1_655 2_646
Be3 O5 K2 90.7(2) . 2_646
Be4 O5 K2 83.9(2) . 2_646
B3 O5 K1 117.1(2) 1_655 .
Be3 O5 K1 73.6(2) . .
Be4 O5 K1 82.2(2) . .
K2 O5 K1 150.78(9) 2_646 .
B1 O6 Be2 122.5(4) . .
B1 O6 Be3 120.9(4) . .
Be2 O6 Be3 114.1(3) . .
B1 O6 K1 102.1(2) . .
Be2 O6 K1 90.5(2) . .
Be3 O6 K1 92.6(2) . .
B2 O7 Be3 124.3(3) . .
B2 O7 Be5 115.7(3) . 2_656
Be3 O7 Be5 119.1(3) . 2_656
B2 O7 K1 88.5(2) . .
Be3 O7 K1 82.3(2) . .
Be5 O7 K1 90.5(2) 2_656 .
B2 O8 Be6 118.1(3) . 2_556
B2 O8 Be2 121.5(3) . .
Be6 O8 Be2 120.3(3) 2_556 .
B2 O8 K1 93.1(2) . .
Be6 O8 K1 97.48(19) 2_556 .
Be2 O8 K1 83.2(2) . .
B2 O9 Be4 122.1(3) . 2_656
B2 O9 Be1 121.9(3) . 2_556
Be4 O9 Be1 114.2(3) 2_656 2_556
B2 O9 K2 103.8(2) . .
Be4 O9 K2 87.2(2) 2_656 .
Be1 O9 K2 91.9(2) 2_556 .
B5 O10 Be6 165.5(4) . 2
B5 O10 K2 88.5(3) . 1_554
Be6 O10 K2 105.0(3) 2 1_554
B5 O10 K1 85.7(3) . 1_554
Be6 O10 K1 96.7(3) 2 1_554
K2 O10 K1 100.25(8) 1_554 1_554
B5 O11 B4 121.7(3) . .
B5 O11 K3 131.9(3) . 1_554
B4 O11 K3 94.4(3) . 1_554
B5 O11 K1 91.1(2) . 1_554
B4 O11 K1 121.5(3) . 1_554
K3 O11 K1 95.68(10) 1_554 1_554
B6 O12 B5 120.7(4) . .
B6 O12 K3 100.9(3) . 2_556
B5 O12 K3 125.1(3) . 2_556
B6 O12 K2 123.3(3) . 1_554
B5 O12 K2 89.5(3) . 1_554
K3 O12 K2 96.34(11) 2_556 1_554
B4 O13 Be3 122.6(4) . .
B4 O13 K2 119.5(3) . 2_646
Be3 O13 K2 98.4(3) . 2_646
B4 O13 K3 91.5(3) . 1_554
Be3 O13 K3 123.1(3) . 1_554
K2 O13 K3 101.57(12) 2_646 1_554
B6 O14 B4 119.8(3) . .
B6 O15 Be4 121.4(4) . 2_656
B6 O15 K1 119.3(3) . 2_656
Be4 O15 K1 105.6(3) 2_656 2_656
B6 O15 K3 86.9(3) . 2_556
Be4 O15 K3 121.7(3) 2_656 2_556
K1 O15 K3 99.84(11) 2_656 2_556
B7 O16 Be5 151.7(3) . .
B7 O16 K1 94.8(3) . 2_646
Be5 O16 K1 104.2(3) . 2_646
B7 O16 K2 92.1(3) . 2_646
Be5 O16 K2 101.5(3) . 2_646
K1 O16 K2 107.77(9) 2_646 2_646
B9 O17 B7 121.7(4) . .
B9 O17 K3 81.3(3) . 2_546
B7 O17 K3 128.1(3) . 2_546
B9 O17 K1 143.6(3) . 2_646
B7 O17 K1 85.6(2) . 2_646
K3 O17 K1 101.09(11) 2_546 2_646
B8 O18 B7 120.2(4) . .
B8 O18 K3 81.2(3) . 1_554
B7 O18 K3 132.8(3) . 1_554
B8 O18 K2 140.4(3) . 2_646
B7 O18 K2 89.4(2) . 2_646
K3 O18 K2 98.00(10) 1_554 2_646
B9 O19 Be2 123.0(4) . 2_545
B9 O19 K2 120.7(3) . 1_544
Be2 O19 K2 103.2(3) 2_545 1_544
B9 O19 K3 85.8(3) . 2_546
Be2 O19 K3 124.4(3) 2_545 2_546
K2 O19 K3 97.76(11) 1_544 2_546
B8 O20 B9 124.2(3) . .
B8 O21 Be1 117.9(3) . 1_554
B8 O21 K3 86.8(3) . 1_554
Be1 O21 K3 127.8(3) 1_554 1_554
B8 O21 K1 124.4(3) . 1_554
Be1 O21 K1 102.1(2) 1_554 1_554
K3 O21 K1 98.14(11) 1_554 1_554

loop_
_geom_bond_atom_site_label_1
_geom_bond_atom_site_label_2
_geom_bond_distance
_geom_bond_site_symmetry_2
K1 O15 2.816(4) 2_646
K1 O16 2.818(4) 2_656
K1 O21 2.818(4) 1_556
K1 O6 2.838(3) .
K1 O11 2.914(4) 1_556
K1 O17 2.990(4) 2_656
K1 O8 3.046(3) .
K1 O10 3.086(4) 1_556
K1 O7 3.155(3) .
K1 B7 3.203(5) 2_656
K1 B5 3.256(6) 1_556
K1 Be2 3.287(5) .
K2 O13 2.809(4) 2_656
K2 O19 2.813(4) 1_566
K2 O9 2.914(3) .
K2 O12 2.932(4) 1_556
K2 O16 2.971(4) 2_656
K2 O18 2.980(3) 2_656
K2 O10 3.008(4) 1_556
K2 O5 3.011(3) 2_656
K2 O1 3.136(3) 2_556
K2 B5 3.244(6) 1_556
K2 Be4 3.277(6) 2_656
K2 O4 3.282(3) 2_656
K3 O12 2.754(4) 2_546
K3 O21 2.795(4) 1_556
K3 O11 2.807(4) 1_556
K3 O19 2.814(4) 2_556
K3 O17 2.897(4) 2_556
K3 O18 2.904(4) 1_556
K3 O13 2.921(4) 1_556
K3 B9 3.018(6) 2_556
K3 B8 3.023(6) 1_556
K3 O15 3.120(4) 2_546
K3 B4 3.234(6) 1_556
K3 B6 3.321(5) 2_546
Be1 O21 1.632(6) 1_556
Be1 O2 1.632(7) .
Be1 O1 1.644(5) .
Be1 O9 1.665(6) 2_546
Be1 K2 3.403(6) 2_546
Be2 O19 1.624(6) 2
Be2 O6 1.634(6) .
Be2 O1 1.635(7) .
Be2 O8 1.647(6) .
Be2 K2 3.554(6) 2_546
Be3 O13 1.618(7) .
Be3 O5 1.628(6) .
Be3 O7 1.631(6) .
Be3 O6 1.658(6) .
Be3 K2 3.440(6) 2_646
Be4 O15 1.604(7) 2_646
Be4 O9 1.652(7) 2_646
Be4 O5 1.653(5) .
Be4 O4 1.658(6) .
Be4 K2 3.277(6) 2_646
Be5 O16 1.603(5) .
Be5 O7 1.639(5) 2_646
Be5 O3 1.641(5) .
Be5 O4 1.659(7) .
Be5 K1 3.568(5) 2_646
Be5 K2 3.646(5) 2_646
Be6 O10 1.593(4) 2_545
Be6 O8 1.625(5) 2_546
Be6 O3 1.634(5) .
Be6 O2 1.657(7) .
Be6 K1 3.634(5) 2_546
Be6 K2 3.751(5) 2_546
B1 O4 1.360(6) .
B1 O2 1.370(6) .
B1 O6 1.371(5) .
B2 O8 1.364(5) .
B2 O7 1.365(5) .
B2 O9 1.379(6) .
B3 O3 1.358(5) 2_556
B3 O5 1.364(5) 1_455
B3 O1 1.378(5) .
B3 K2 3.348(5) 2_546
B4 O13 1.316(7) .
B4 O14 1.382(6) .
B4 O11 1.404(6) .
B4 K3 3.234(5) 1_554
B5 O10 1.293(4) .
B5 O11 1.397(7) .
B5 O12 1.415(6) .
B5 K2 3.244(6) 1_554
B5 K1 3.256(6) 1_554
B6 O15 1.319(6) .
B6 O14 1.379(6) .
B6 O12 1.408(5) .
B6 K3 3.321(5) 2_556
B7 O16 1.303(4) .
B7 O17 1.401(6) .
B7 O18 1.421(6) .
B7 K1 3.203(5) 2_646
B7 K2 3.287(5) 2_646
B8 O21 1.317(6) .
B8 O20 1.356(7) .
B8 O18 1.394(6) .
B8 K3 3.023(6) 1_554
B9 O19 1.320(7) .
B9 O20 1.367(7) .
B9 O17 1.391(6) .
B9 K3 3.018(6) 2_546
O1 K2 3.136(3) 2_546
O3 B3 1.358(5) 2_546
O4 K2 3.282(3) 2_646
O5 B3 1.364(5) 1_655
O5 K2 3.011(3) 2_646
O7 Be5 1.639(5) 2_656
O8 Be6 1.625(5) 2_556
O9 Be4 1.652(7) 2_656
O9 Be1 1.665(6) 2_556
O10 Be6 1.593(4) 2
O10 K2 3.008(4) 1_554
O10 K1 3.086(4) 1_554
O11 K3 2.807(4) 1_554
O11 K1 2.914(4) 1_554
O12 K3 2.754(4) 2_556
O12 K2 2.932(4) 1_554
O13 K2 2.809(4) 2_646
O13 K3 2.921(4) 1_554
O15 Be4 1.604(7) 2_656
O15 K1 2.816(4) 2_656
O15 K3 3.120(4) 2_556
O16 K1 2.818(4) 2_646
O16 K2 2.971(4) 2_646
O17 K3 2.897(4) 2_546
O17 K1 2.990(4) 2_646
O18 K3 2.904(4) 1_554
O18 K2 2.980(3) 2_646
O19 Be2 1.624(6) 2_545
O19 K2 2.813(4) 1_544
O19 K3 2.814(4) 2_546
O21 Be1 1.632(6) 1_554
O21 K3 2.795(4) 1_554
O21 K1 2.818(4) 1_554
